data_4065954
loop_
_publ_author_name
'Newman, Paul D.'
'Cavell, Kingsley J.'
'Kariuki, Benson M.'

_publ_section_title
;
 Metal Complexes of Chiral NHCs Containing a Fused Six- and Seven-Membered
 Central Ring
;
_journal_issue 12
_journal_name_full Organometallics
_journal_page_first 2724
_journal_paper_doi 10.1021/om1002107
_journal_volume 29
_journal_year 2010
_chemical_absolute_configuration ad
_chemical_formula_moiety 'C31 H40 Cl Ir N2'
_chemical_formula_sum 'C31 H40 Cl Ir N2'
_chemical_formula_weight 668.30
_chemical_name_systematic
;
 ?
;
_space_group_IT_number 19
_symmetry_cell_setting orthorhombic
_symmetry_space_group_name_Hall 'P 2ac 2ab'
_symmetry_space_group_name_H-M 'P 21 21 21'
_atom_sites_solution_hydrogens geom
_atom_sites_solution_primary direct
_atom_sites_solution_secondary difmap
_audit_creation_method SHELXL-97
_cell_angle_alpha 90.00
_cell_angle_beta 90.00
_cell_angle_gamma 90.00
_cell_formula_units_Z 8
_cell_length_a 17.6218(3)
_cell_length_b 14.3216(3)
_cell_length_c 21.4272(4)
_cell_measurement_reflns_used 10884
_cell_measurement_temperature 150(2)
_cell_measurement_theta_max 29.58
_cell_measurement_theta_min 1.50
_cell_volume 5407.63(18)
_computing_cell_refinement DENZO/SCALEPACK
_computing_data_collection 'cOLLECT,Nonius BV, 1997-2001'
_computing_data_reduction DENZO/SCALEPACK
_computing_structure_refinement SHELXL-97
_computing_structure_solution SHELXs-97
_diffrn_ambient_temperature 150(2)
_diffrn_measured_fraction_theta_full 0.967
_diffrn_measured_fraction_theta_max 0.967
_diffrn_measurement_device_type 'Nonius Kappa CCD'
_diffrn_measurement_method 'CCD scans'
_diffrn_radiation_monochromator graphite
_diffrn_radiation_source 'fine-focus sealed tube'
_diffrn_radiation_type MoK\a
_diffrn_radiation_wavelength 0.71073
_diffrn_reflns_av_R_equivalents 0.0000
_diffrn_reflns_av_sigmaI/netI 0.0504
_diffrn_reflns_limit_h_max 24
_diffrn_reflns_limit_h_min -23
_diffrn_reflns_limit_k_max 19
_diffrn_reflns_limit_k_min -19
_diffrn_reflns_limit_l_max 29
_diffrn_reflns_limit_l_min -29
_diffrn_reflns_number 14343
_diffrn_reflns_theta_full 29.58
_diffrn_reflns_theta_max 29.58
_diffrn_reflns_theta_min 1.50
_exptl_absorpt_coefficient_mu 5.059
_exptl_absorpt_correction_T_max 0.6877
_exptl_absorpt_correction_T_min 0.3121
_exptl_absorpt_correction_type empirical
_exptl_absorpt_process_details Denzo/Scalepack
_exptl_crystal_colour yellow
_exptl_crystal_density_diffrn 1.642
_exptl_crystal_density_method 'not measured'
_exptl_crystal_description plate
_exptl_crystal_F_000 2672
_exptl_crystal_size_max 0.30
_exptl_crystal_size_mid 0.20
_exptl_crystal_size_min 0.08
_refine_diff_density_max 1.283
_refine_diff_density_min -1.815
_refine_diff_density_rms 0.192
_refine_ls_abs_structure_details 'Flack H D (1983), Acta Cryst. A39, 876-881'
_refine_ls_abs_structure_Flack 0.030(15)
_refine_ls_extinction_method none
_refine_ls_goodness_of_fit_ref 1.030
_refine_ls_hydrogen_treatment constr
_refine_ls_matrix_type full
_refine_ls_number_parameters 635
_refine_ls_number_reflns 14343
_refine_ls_number_restraints 0
_refine_ls_restrained_S_all 1.030
_refine_ls_R_factor_all 0.0770
_refine_ls_R_factor_gt 0.0507
_refine_ls_shift/su_max 0.001
_refine_ls_shift/su_mean 0.000
_refine_ls_structure_factor_coef Fsqd
_refine_ls_weighting_details 'calc w=1/[\s^2^(Fo^2^)+(0.0521P)^2^+32.8235P] where P=(Fo^2^+2Fc^2^)/3'
_refine_ls_weighting_scheme calc
_refine_ls_wR_factor_gt 0.1096
_refine_ls_wR_factor_ref 0.1240
_reflns_number_gt 10884
_reflns_number_total 14343
_reflns_threshold_expression >2sigma(I)
_cod_data_source_file om1002107_si_001.cif
_cod_data_source_block cmpd5a
_cod_depositor_comments
;
The following automatic conversions were performed:

'_symmetry_cell_setting' value 'Orthorhombic' changed to
'orthorhombic' according to
/home/saulius/struct/CIF-dictionaries/cif_core.dic dictionary named
'cif_core.dic' version 2.4.1 from 2010-06-29.

Automatic conversion script
Id: cif_fix_values 1715 2011-07-08 13:25:40Z adriana 
;
_cod_original_sg_symbol_H-M P212121
_cod_database_code 4065954

loop_
_symmetry_equiv_pos_as_xyz
'x, y, z'
'-x+1/2, -y, z+1/2'
'x+1/2, -y+1/2, -z'
'-x, y+1/2, -z+1/2'

loop_
_atom_site_label
_atom_site_type_symbol
_atom_site_fract_x
_atom_site_fract_y
_atom_site_fract_z
_atom_site_U_iso_or_equiv
_atom_site_adp_type
_atom_site_occupancy
_atom_site_symmetry_multiplicity
_atom_site_calc_flag
_atom_site_refinement_flags
C1 C 0.6655(5) 1.2003(6) 0.1047(5) 0.027(2) Uani 1 1 d .
C2 C 0.8041(6) 1.2250(10) 0.1159(7) 0.054(4) Uani 1 1 d .
C3 C 0.8102(8) 1.3333(8) 0.1004(6) 0.060(3) Uani 1 1 d .
H3A H 0.7835 1.3707 0.1324 0.072 Uiso 1 1 calc R
H3B H 0.8640 1.3530 0.0990 0.072 Uiso 1 1 calc R
C4 C 0.7739(7) 1.3458(10) 0.0382(8) 0.066(4) Uani 1 1 d .
H4A H 0.8098 1.3744 0.0082 0.079 Uiso 1 1 calc R
H4B H 0.7283 1.3860 0.0414 0.079 Uiso 1 1 calc R
C5 C 0.7519(6) 1.2443(8) 0.0174(6) 0.045(3) Uani 1 1 d .
H5 H 0.7537 1.2371 -0.0290 0.054 Uiso 1 1 calc R
C6 C 0.8072(7) 1.1810(8) 0.0494(6) 0.050(3) Uani 1 1 d .
C7 C 0.8631(10) 1.1790(14) 0.1560(10) 0.098(6) Uani 1 1 d .
H7A H 0.8566 1.1991 0.1994 0.147 Uiso 1 1 calc R
H7B H 0.9137 1.1968 0.1413 0.147 Uiso 1 1 calc R
H7C H 0.8574 1.1110 0.1534 0.147 Uiso 1 1 calc R
C8 C 0.8866(7) 1.1980(9) 0.0174(8) 0.073(4) Uani 1 1 d .
H8A H 0.8790 1.2154 -0.0264 0.110 Uiso 1 1 calc R
H8B H 0.9169 1.1406 0.0196 0.110 Uiso 1 1 calc R
H8C H 0.9133 1.2484 0.0391 0.110 Uiso 1 1 calc R
C9 C 0.7930(7) 1.0837(8) 0.0462(7) 0.051(3) Uani 1 1 d .
H9A H 0.7524 1.0674 0.0756 0.076 Uiso 1 1 calc R
H9B H 0.8392 1.0494 0.0572 0.076 Uiso 1 1 calc R
H9C H 0.7774 1.0670 0.0038 0.076 Uiso 1 1 calc R
C10 C 0.7117(6) 1.2012(8) 0.2096(6) 0.040(3) Uani 1 1 d .
H10A H 0.7423 1.1487 0.2261 0.048 Uiso 1 1 calc R
H10B H 0.6577 1.1857 0.2168 0.048 Uiso 1 1 calc R
C11 C 0.7304(6) 1.2873(8) 0.2471(5) 0.030(3) Uani 1 1 d .
C12 C 0.7853(7) 1.2826(9) 0.2943(6) 0.043(3) Uani 1 1 d .
H12 H 0.8118 1.2262 0.3026 0.052 Uiso 1 1 calc R
C13 C 0.7998(7) 1.3643(11) 0.3292(6) 0.055(4) Uani 1 1 d .
H13 H 0.8376 1.3622 0.3608 0.065 Uiso 1 1 calc R
C14 C 0.7623(7) 1.4454(10) 0.3194(7) 0.053(4) Uani 1 1 d .
H14 H 0.7721 1.4984 0.3448 0.063 Uiso 1 1 calc R
C15 C 0.7080(6) 1.4499(8) 0.2706(6) 0.039(3) Uani 1 1 d .
H15 H 0.6822 1.5068 0.2621 0.047 Uiso 1 1 calc R
C16 C 0.6926(6) 1.3708(9) 0.2353(6) 0.042(3) Uani 1 1 d .
H16 H 0.6560 1.3737 0.2028 0.050 Uiso 1 1 calc R
C17 C 0.6200(6) 1.2029(8) -0.0030(5) 0.035(3) Uani 1 1 d .
H17A H 0.5729 1.1829 0.0183 0.042 Uiso 1 1 calc R
H17B H 0.6361 1.1513 -0.0307 0.042 Uiso 1 1 calc R
C18 C 0.6025(6) 1.2881(8) -0.0428(5) 0.033(3) Uani 1 1 d .
C19 C 0.5854(6) 1.3739(8) -0.0166(6) 0.037(3) Uani 1 1 d .
H19 H 0.5869 1.3805 0.0275 0.044 Uiso 1 1 calc R
C20 C 0.5666(7) 1.4497(8) -0.0524(6) 0.044(3) Uani 1 1 d .
H20 H 0.5557 1.5080 -0.0333 0.053 Uiso 1 1 calc R
C21 C 0.5636(7) 1.4403(8) -0.1181(6) 0.043(3) Uani 1 1 d .
H21 H 0.5496 1.4921 -0.1432 0.051 Uiso 1 1 calc R
C22 C 0.5810(7) 1.3559(9) -0.1456(6) 0.050(3) Uani 1 1 d .
H22 H 0.5795 1.3492 -0.1897 0.059 Uiso 1 1 calc R
C23 C 0.6006(6) 1.2814(8) -0.1080(6) 0.038(3) Uani 1 1 d .
H23 H 0.6133 1.2235 -0.1270 0.046 Uiso 1 1 calc R
C24 C 0.4667(5) 1.1099(7) 0.1943(5) 0.029(2) Uani 1 1 d .
H24 H 0.4745 1.1645 0.2186 0.035 Uiso 1 1 calc R
C25 C 0.4395(5) 1.1197(6) 0.1331(5) 0.0251(19) Uani 1 1 d .
H25 H 0.4276 1.1809 0.1190 0.030 Uiso 1 1 calc R
C26 C 0.4281(6) 1.0418(7) 0.0897(5) 0.030(2) Uani 1 1 d .
H26A H 0.4175 1.0675 0.0477 0.036 Uiso 1 1 calc R
H26B H 0.3829 1.0060 0.1030 0.036 Uiso 1 1 calc R
C27 C 0.4963(5) 0.9739(7) 0.0848(5) 0.028(2) Uani 1 1 d .
H27A H 0.4897 0.9221 0.1149 0.034 Uiso 1 1 calc R
H27B H 0.4983 0.9468 0.0423 0.034 Uiso 1 1 calc R
C28 C 0.5709(6) 1.0256(6) 0.0986(5) 0.026(2) Uani 1 1 d .
H28 H 0.5957 1.0567 0.0652 0.032 Uiso 1 1 calc R
C29 C 0.6039(5) 1.0292(6) 0.1579(5) 0.021(2) Uani 1 1 d .
H29 H 0.6518 1.0590 0.1621 0.025 Uiso 1 1 calc R
C30 C 0.5680(6) 0.9887(7) 0.2151(5) 0.029(2) Uani 1 1 d .
H30A H 0.5967 1.0094 0.2523 0.035 Uiso 1 1 calc R
H30B H 0.5711 0.9197 0.2131 0.035 Uiso 1 1 calc R
C31 C 0.4840(6) 1.0176(7) 0.2227(5) 0.032(2) Uani 1 1 d .
H31A H 0.4514 0.9696 0.2030 0.038 Uiso 1 1 calc R
H31B H 0.4713 1.0197 0.2677 0.038 Uiso 1 1 calc R
C32 C 0.8388(5) 0.6944(6) 0.1021(5) 0.0191(19) Uani 1 1 d .
C33 C 0.6953(6) 0.6919(9) 0.1075(7) 0.051(3) Uani 1 1 d .
C34 C 0.6887(5) 0.5893(6) 0.0852(5) 0.038(2) Uani 1 1 d .
H34A H 0.6353 0.5678 0.0861 0.046 Uiso 1 1 calc R
H34B H 0.7199 0.5472 0.1114 0.046 Uiso 1 1 calc R
C35 C 0.7198(7) 0.5934(9) 0.0165(7) 0.058(3) Uani 1 1 d .
H35A H 0.6794 0.5803 -0.0144 0.069 Uiso 1 1 calc R
H35B H 0.7624 0.5494 0.0102 0.069 Uiso 1 1 calc R
C36 C 0.7475(6) 0.6995(9) 0.0130(6) 0.049(3) Uani 1 1 d .
H36 H 0.7470 0.7235 -0.0309 0.059 Uiso 1 1 calc R
C37 C 0.6965(6) 0.7530(8) 0.0531(7) 0.055(3) Uani 1 1 d .
C38 C 0.6354(6) 0.7126(10) 0.1569(6) 0.051(3) Uani 1 1 d .
H38A H 0.6471 0.7722 0.1773 0.077 Uiso 1 1 calc R
H38B H 0.6353 0.6626 0.1881 0.077 Uiso 1 1 calc R
H38C H 0.5854 0.7165 0.1371 0.077 Uiso 1 1 calc R
C39 C 0.6172(7) 0.7561(9) 0.0211(7) 0.064(4) Uani 1 1 d .
H39A H 0.5882 0.7003 0.0325 0.096 Uiso 1 1 calc R
H39B H 0.6238 0.7581 -0.0243 0.096 Uiso 1 1 calc R
H39C H 0.5898 0.8119 0.0348 0.096 Uiso 1 1 calc R
C40 C 0.7228(6) 0.8518(8) 0.0613(7) 0.051(3) Uani 1 1 d .
H40A H 0.6952 0.8807 0.0961 0.077 Uiso 1 1 calc R
H40B H 0.7130 0.8871 0.0230 0.077 Uiso 1 1 calc R
H40C H 0.7773 0.8524 0.0703 0.077 Uiso 1 1 calc R
C41 C 0.7883(7) 0.6940(8) 0.2074(5) 0.034(3) Uani 1 1 d .
H41A H 0.8415 0.6755 0.2159 0.041 Uiso 1 1 calc R
H41B H 0.7551 0.6431 0.2226 0.041 Uiso 1 1 calc R
C42 C 0.7704(7) 0.7834(9) 0.2445(6) 0.037(3) Uani 1 1 d .
C43 C 0.7185(7) 0.7817(10) 0.2932(6) 0.043(3) Uani 1 1 d .
H43 H 0.6950 0.7241 0.3036 0.052 Uiso 1 1 calc R
C44 C 0.6999(7) 0.8589(11) 0.3267(7) 0.059(4) Uani 1 1 d .
H44 H 0.6625 0.8559 0.3586 0.070 Uiso 1 1 calc R
C45 C 0.7358(7) 0.9406(10) 0.3136(7) 0.054(4) Uani 1 1 d .
H45 H 0.7247 0.9951 0.3372 0.064 Uiso 1 1 calc R
C46 C 0.7887(7) 0.9442(9) 0.2658(8) 0.056(4) Uani 1 1 d .
H46 H 0.8131 1.0017 0.2565 0.067 Uiso 1 1 calc R
C47 C 0.8060(6) 0.8677(9) 0.2321(7) 0.048(3) Uani 1 1 d .
H47 H 0.8428 0.8715 0.1998 0.058 Uiso 1 1 calc R
C48 C 0.8877(6) 0.6926(7) -0.0060(5) 0.027(2) Uani 1 1 d .
H48A H 0.9353 0.6782 0.0166 0.032 Uiso 1 1 calc R
H48B H 0.8767 0.6394 -0.0341 0.032 Uiso 1 1 calc R
C49 C 0.8992(5) 0.7775(7) -0.0440(6) 0.026(2) Uani 1 1 d .
C50 C 0.9012(6) 0.7700(7) -0.1094(5) 0.027(2) Uani 1 1 d .
H50 H 0.8912 0.7117 -0.1289 0.032 Uiso 1 1 calc R
C51 C 0.9180(6) 0.8486(7) -0.1458(5) 0.035(2) Uani 1 1 d .
H51 H 0.9188 0.8433 -0.1899 0.042 Uiso 1 1 calc R
C52 C 0.9335(7) 0.9341(8) -0.1181(5) 0.037(3) Uani 1 1 d .
H52 H 0.9449 0.9870 -0.1431 0.044 Uiso 1 1 calc R
C53 C 0.9323(6) 0.9417(7) -0.0545(5) 0.032(2) Uani 1 1 d .
H53 H 0.9432 1.0001 -0.0354 0.038 Uiso 1 1 calc R
C54 C 0.9152(6) 0.8637(8) -0.0171(5) 0.032(2) Uani 1 1 d .
H54 H 0.9145 0.8700 0.0271 0.038 Uiso 1 1 calc R
C55 C 0.9329(5) 0.5216(6) 0.0976(4) 0.0208(19) Uani 1 1 d .
H55 H 0.9084 0.5526 0.0640 0.025 Uiso 1 1 calc R
C56 C 0.8998(5) 0.5249(7) 0.1575(5) 0.026(2) Uani 1 1 d .
H56 H 0.8521 0.5552 0.1613 0.031 Uiso 1 1 calc R
C57 C 0.9345(6) 0.4836(7) 0.2173(5) 0.031(2) Uani 1 1 d .
H57A H 0.9055 0.5059 0.2539 0.037 Uiso 1 1 calc R
H57B H 0.9305 0.4147 0.2159 0.037 Uiso 1 1 calc R
C58 C 1.0179(6) 0.5114(8) 0.2246(5) 0.033(2) Uani 1 1 d .
H58A H 1.0501 0.4631 0.2048 0.040 Uiso 1 1 calc R
H58B H 1.0307 0.5132 0.2696 0.040 Uiso 1 1 calc R
C59 C 1.0362(5) 0.6067(7) 0.1954(5) 0.028(2) Uani 1 1 d .
H59 H 1.0279 0.6614 0.2195 0.033 Uiso 1 1 calc R
C60 C 1.0640(5) 0.6161(6) 0.1357(6) 0.029(2) Uani 1 1 d .
H60 H 1.0763 0.6773 0.1219 0.034 Uiso 1 1 calc R
C61 C 1.0768(6) 0.5354(7) 0.0898(5) 0.033(2) Uani 1 1 d .
H61A H 1.1215 0.4987 0.1034 0.039 Uiso 1 1 calc R
H61B H 1.0880 0.5613 0.0480 0.039 Uiso 1 1 calc R
C62 C 1.0069(5) 0.4700(7) 0.0853(5) 0.027(2) Uani 1 1 d .
H62A H 1.0051 0.4418 0.0432 0.033 Uiso 1 1 calc R
H62B H 1.0124 0.4188 0.1161 0.033 Uiso 1 1 calc R
N1 N 0.7247(4) 1.2069(5) 0.1407(5) 0.0294(19) Uani 1 1 d .
N2 N 0.6775(5) 1.2174(6) 0.0429(4) 0.030(2) Uani 1 1 d .
N3 N 0.7786(5) 0.7027(6) 0.1416(5) 0.035(2) Uani 1 1 d .
N4 N 0.8247(5) 0.7018(6) 0.0401(4) 0.0278(19) Uani 1 1 d .
Cl1 Cl 0.52008(12) 1.31865(16) 0.14551(14) 0.0318(6) Uani 1 1 d .
Cl2 Cl 0.98270(13) 0.81415(17) 0.14668(15) 0.0350(7) Uani 1 1 d .
Ir1 Ir 0.558107(15) 1.16098(2) 0.13454(2) 0.01899(8) Uani 1 1 d .
Ir2 Ir 0.945068(16) 0.65704(2) 0.13490(2) 0.02013(9) Uani 1 1 d .

loop_
_atom_site_aniso_label
_atom_site_aniso_U_11
_atom_site_aniso_U_22
_atom_site_aniso_U_33
_atom_site_aniso_U_23
_atom_site_aniso_U_13
_atom_site_aniso_U_12
C1 0.020(4) 0.019(4) 0.041(6) -0.005(4) 0.008(4) -0.005(4)
C2 0.016(4) 0.067(8) 0.079(9) -0.030(7) -0.011(5) -0.002(5)
C3 0.075(8) 0.058(8) 0.049(7) -0.015(6) 0.017(6) -0.035(7)
C4 0.029(5) 0.053(8) 0.117(14) 0.017(8) 0.011(7) -0.005(6)
C5 0.033(6) 0.062(8) 0.039(6) -0.005(6) 0.006(4) -0.012(5)
C6 0.053(7) 0.041(6) 0.056(7) 0.002(5) 0.022(6) -0.003(5)
C7 0.076(11) 0.118(15) 0.101(15) 0.012(13) -0.007(10) 0.002(11)
C8 0.044(7) 0.057(8) 0.119(13) 0.015(9) 0.020(8) 0.012(6)
C9 0.040(6) 0.044(6) 0.068(9) -0.016(7) 0.011(6) 0.013(5)
C10 0.029(5) 0.038(6) 0.054(8) 0.008(6) -0.020(5) 0.007(5)
C11 0.022(5) 0.030(6) 0.037(7) 0.003(5) -0.004(5) -0.004(4)
C12 0.029(6) 0.056(8) 0.046(8) -0.019(6) 0.000(6) 0.003(6)
C13 0.043(7) 0.078(10) 0.043(8) -0.019(8) -0.004(6) -0.006(7)
C14 0.036(6) 0.056(8) 0.067(10) -0.038(7) 0.015(6) -0.012(6)
C15 0.031(6) 0.033(6) 0.053(7) -0.021(6) 0.001(5) -0.005(5)
C16 0.036(6) 0.042(7) 0.047(7) -0.008(6) -0.016(6) -0.002(5)
C17 0.035(5) 0.042(6) 0.028(6) -0.010(5) 0.000(4) -0.020(5)
C18 0.031(5) 0.041(6) 0.026(6) 0.010(5) 0.007(5) -0.001(5)
C19 0.040(6) 0.039(6) 0.031(6) -0.005(5) 0.006(5) -0.015(5)
C20 0.036(6) 0.042(6) 0.053(8) -0.021(6) 0.011(6) -0.003(5)
C21 0.043(6) 0.039(6) 0.046(9) 0.000(5) 0.001(6) -0.013(5)
C22 0.056(7) 0.060(8) 0.033(8) -0.001(6) 0.007(6) -0.005(6)
C23 0.028(5) 0.038(6) 0.049(8) -0.013(5) 0.007(5) -0.008(5)
C24 0.022(5) 0.030(5) 0.034(6) -0.004(5) 0.008(5) -0.005(4)
C25 0.017(4) 0.033(4) 0.025(5) 0.002(5) 0.000(5) -0.002(3)
C26 0.025(5) 0.041(5) 0.025(6) -0.002(5) -0.001(5) -0.002(4)
C27 0.033(5) 0.022(5) 0.029(6) -0.001(4) -0.005(5) 0.000(4)
C28 0.033(5) 0.012(4) 0.033(6) -0.001(4) 0.007(5) -0.004(4)
C29 0.017(4) 0.020(4) 0.026(6) 0.001(4) -0.002(4) -0.004(3)
C30 0.032(5) 0.023(4) 0.033(6) 0.002(4) -0.014(5) -0.004(4)
C31 0.037(5) 0.031(5) 0.028(6) -0.002(5) 0.005(5) 0.001(5)
C32 0.016(4) 0.018(4) 0.023(5) 0.002(4) 0.002(4) 0.001(3)
C33 0.027(5) 0.050(7) 0.076(9) 0.020(7) 0.014(5) 0.008(5)
C34 0.030(5) 0.024(4) 0.061(7) 0.002(5) -0.010(5) -0.007(4)
C35 0.044(6) 0.053(7) 0.076(10) -0.010(7) -0.001(7) -0.009(6)
C36 0.036(6) 0.056(7) 0.055(7) 0.018(6) -0.026(5) -0.012(5)
C37 0.032(6) 0.046(7) 0.087(9) 0.006(7) -0.031(6) -0.003(5)
C38 0.027(5) 0.087(9) 0.040(6) -0.009(6) 0.003(4) 0.006(5)
C39 0.052(7) 0.064(8) 0.076(9) 0.007(8) -0.018(7) 0.010(6)
C40 0.033(5) 0.028(5) 0.093(11) 0.015(6) -0.008(6) 0.000(5)
C41 0.041(6) 0.029(5) 0.033(6) 0.005(5) 0.008(5) 0.013(5)
C42 0.028(6) 0.052(7) 0.032(7) -0.002(6) 0.007(5) 0.007(5)
C43 0.034(6) 0.063(8) 0.031(7) 0.006(6) 0.010(5) -0.015(6)
C44 0.050(7) 0.078(10) 0.048(8) -0.032(8) 0.021(6) -0.018(7)
C45 0.035(6) 0.064(9) 0.063(10) -0.031(7) -0.006(6) 0.007(6)
C46 0.031(6) 0.039(7) 0.097(12) 0.003(8) 0.002(7) 0.001(5)
C47 0.036(6) 0.032(6) 0.077(10) 0.014(7) 0.012(7) 0.010(5)
C48 0.037(5) 0.024(4) 0.019(5) -0.002(4) 0.005(4) 0.001(4)
C49 0.017(4) 0.024(5) 0.037(6) -0.009(4) 0.006(4) 0.009(4)
C50 0.039(6) 0.025(4) 0.017(5) 0.007(4) 0.004(4) 0.004(4)
C51 0.058(6) 0.026(5) 0.019(6) 0.002(4) 0.006(5) 0.000(5)
C52 0.040(6) 0.037(5) 0.034(7) 0.006(5) -0.001(5) 0.000(5)
C53 0.034(5) 0.023(4) 0.039(6) 0.001(4) 0.001(5) 0.006(4)
C54 0.034(5) 0.046(6) 0.016(5) 0.001(5) 0.002(4) -0.005(5)
C55 0.025(4) 0.019(4) 0.019(5) 0.001(4) 0.004(4) -0.003(4)
C56 0.025(5) 0.020(4) 0.034(6) -0.007(4) 0.000(4) -0.004(4)
C57 0.035(5) 0.034(5) 0.024(5) 0.004(4) -0.010(5) 0.004(5)
C58 0.030(5) 0.051(7) 0.018(5) 0.005(5) 0.000(4) 0.013(5)
C59 0.020(4) 0.043(6) 0.021(5) -0.003(5) 0.003(4) 0.009(4)
C60 0.019(4) 0.031(4) 0.036(6) 0.003(5) -0.004(5) 0.003(4)
C61 0.021(4) 0.042(6) 0.035(7) -0.007(5) 0.007(5) 0.006(4)
C62 0.026(5) 0.029(5) 0.027(6) -0.003(5) -0.006(4) 0.007(4)
N1 0.021(3) 0.026(4) 0.041(6) -0.001(5) -0.004(4) -0.002(3)
N2 0.021(4) 0.042(5) 0.026(5) -0.004(4) 0.006(3) -0.016(4)
N3 0.030(4) 0.039(5) 0.036(6) 0.010(5) 0.011(5) 0.009(4)
N4 0.028(4) 0.028(4) 0.027(5) 0.005(3) -0.006(4) -0.003(3)
Cl1 0.0276(10) 0.0232(10) 0.0447(18) -0.0034(12) 0.0029(11) 0.0055(9)
Cl2 0.0299(11) 0.0273(12) 0.0477(19) -0.0071(13) -0.0006(12) -0.0068(9)
Ir1 0.01636(15) 0.01841(15) 0.0222(2) -0.00145(18) 0.00103(17) 0.00091(14)
Ir2 0.01742(15) 0.02092(16) 0.0220(2) -0.00142(18) -0.00045(17) -0.00088(14)

loop_
_atom_type_symbol
_atom_type_description
_atom_type_scat_dispersion_real
_atom_type_scat_dispersion_imag
_atom_type_scat_source
C C 0.0033 0.0016 'International Tables Vol C Tables 4.2.6.8 and 6.1.1.4'
H H 0.0000 0.0000 'International Tables Vol C Tables 4.2.6.8 and 6.1.1.4'
N N 0.0061 0.0033 'International Tables Vol C Tables 4.2.6.8 and 6.1.1.4'
Cl Cl 0.1484 0.1585 'International Tables Vol C Tables 4.2.6.8 and 6.1.1.4'
Ir Ir -1.4442 7.9887 'International Tables Vol C Tables 4.2.6.8 and 6.1.1.4'

loop_
_geom_angle_atom_site_label_1
_geom_angle_atom_site_label_2
_geom_angle_atom_site_label_3
_geom_angle
N1 C1 N2 116.0(9)
N1 C1 Ir1 124.6(8)
N2 C1 Ir1 119.4(7)
C7 C2 N1 111.3(13)
C7 C2 C6 108.7(12)
N1 C2 C6 106.5(8)
C7 C2 C3 120.1(12)
N1 C2 C3 107.6(9)
C6 C2 C3 101.6(11)
C4 C3 C2 106.0(10)
C4 C3 H3A 110.5
C2 C3 H3A 110.5
C4 C3 H3B 110.5
C2 C3 H3B 110.5
H3A C3 H3B 108.7
C3 C4 C5 104.4(11)
C3 C4 H4A 110.9
C5 C4 H4A 110.9
C3 C4 H4B 110.9
C5 C4 H4B 110.9
H4A C4 H4B 108.9
N2 C5 C6 104.6(9)
N2 C5 C4 110.9(10)
C6 C5 C4 105.6(10)
N2 C5 H5 111.8
C6 C5 H5 111.8
C4 C5 H5 111.8
C9 C6 C5 117.3(11)
C9 C6 C2 115.8(11)
C5 C6 C2 98.6(9)
C9 C6 C8 106.7(10)
C5 C6 C8 106.6(9)
C2 C6 C8 111.5(11)
C2 C7 H7A 109.5
C2 C7 H7B 109.5
H7A C7 H7B 109.5
C2 C7 H7C 109.5
H7A C7 H7C 109.5
H7B C7 H7C 109.5
C6 C8 H8A 109.5
C6 C8 H8B 109.5
H8A C8 H8B 109.5
C6 C8 H8C 109.5
H8A C8 H8C 109.5
H8B C8 H8C 109.5
C6 C9 H9A 109.5
C6 C9 H9B 109.5
H9A C9 H9B 109.5
C6 C9 H9C 109.5
H9A C9 H9C 109.5
H9B C9 H9C 109.5
N1 C10 C11 116.6(10)
N1 C10 H10A 108.1
C11 C10 H10A 108.1
N1 C10 H10B 108.1
C11 C10 H10B 108.1
H10A C10 H10B 107.3
C16 C11 C12 120.2(11)
C16 C11 C10 120.0(9)
C12 C11 C10 119.7(10)
C11 C12 C13 117.9(12)
C11 C12 H12 121.0
C13 C12 H12 121.0
C14 C13 C12 122.7(12)
C14 C13 H13 118.6
C12 C13 H13 118.6
C13 C14 C15 118.9(12)
C13 C14 H14 120.6
C15 C14 H14 120.6
C16 C15 C14 119.7(12)
C16 C15 H15 120.2
C14 C15 H15 120.2
C15 C16 C11 120.5(11)
C15 C16 H16 119.7
C11 C16 H16 119.7
N2 C17 C18 114.4(9)
N2 C17 H17A 108.7
C18 C17 H17A 108.7
N2 C17 H17B 108.7
C18 C17 H17B 108.7
H17A C17 H17B 107.6
C19 C18 C23 117.5(11)
C19 C18 C17 121.9(11)
C23 C18 C17 120.6(11)
C20 C19 C18 121.9(12)
C20 C19 H19 119.1
C18 C19 H19 119.1
C19 C20 C21 119.4(11)
C19 C20 H20 120.3
C21 C20 H20 120.3
C22 C21 C20 120.1(12)
C22 C21 H21 120.0
C20 C21 H21 120.0
C21 C22 C23 118.8(12)
C21 C22 H22 120.6
C23 C22 H22 120.6
C22 C23 C18 122.4(11)
C22 C23 H23 118.8
C18 C23 H23 118.8
C25 C24 C31 122.8(9)
C25 C24 Ir1 70.8(5)
C31 C24 Ir1 112.8(7)
C25 C24 H24 118.6
C31 C24 H24 118.6
Ir1 C24 H24 86.5
C24 C25 C26 124.3(9)
C24 C25 Ir1 71.6(5)
C26 C25 Ir1 110.3(7)
C24 C25 H25 117.9
C26 C25 H25 117.9
Ir1 C25 H25 88.1
C25 C26 C27 114.5(8)
C25 C26 H26A 108.6
C27 C26 H26A 108.6
C25 C26 H26B 108.6
C27 C26 H26B 108.6
H26A C26 H26B 107.6
C28 C27 C26 110.3(8)
C28 C27 H27A 109.6
C26 C27 H27A 109.6
C28 C27 H27B 109.6
C26 C27 H27B 109.6
H27A C27 H27B 108.1
C29 C28 C27 123.3(9)
C29 C28 Ir1 71.2(6)
C27 C28 Ir1 115.1(6)
C29 C28 H28 118.4
C27 C28 H28 118.4
Ir1 C28 H28 83.9
C28 C29 C30 123.6(8)
C28 C29 Ir1 70.0(5)
C30 C29 Ir1 112.2(6)
C28 C29 H29 118.2
C30 C29 H29 118.2
Ir1 C29 H29 87.8
C29 C30 C31 112.8(8)
C29 C30 H30A 109.0
C31 C30 H30A 109.0
C29 C30 H30B 109.0
C31 C30 H30B 109.0
H30A C30 H30B 107.8
C24 C31 C30 113.0(9)
C24 C31 H31A 109.0
C30 C31 H31A 109.0
C24 C31 H31B 109.0
C30 C31 H31B 109.0
H31A C31 H31B 107.8
N4 C32 N3 117.4(8)
N4 C32 Ir2 121.2(7)
N3 C32 Ir2 121.0(7)
C37 C33 C38 116.6(10)
C37 C33 C34 108.9(11)
C38 C33 C34 110.2(10)
C37 C33 N3 106.6(8)
C38 C33 N3 106.9(10)
C34 C33 N3 107.0(8)
C33 C34 C35 103.1(9)
C33 C34 H34A 111.2
C35 C34 H34A 111.2
C33 C34 H34B 111.2
C35 C34 H34B 111.2
H34A C34 H34B 109.1
C34 C35 C36 100.8(10)
C34 C35 H35A 111.6
C36 C35 H35A 111.6
C34 C35 H35B 111.6
C36 C35 H35B 111.6
H35A C35 H35B 109.4
C37 C36 N4 108.9(10)
C37 C36 C35 106.4(10)
N4 C36 C35 106.5(9)
C37 C36 H36 111.6
N4 C36 H36 111.6
C35 C36 H36 111.6
C33 C37 C36 99.5(9)
C33 C37 C40 118.5(12)
C36 C37 C40 111.9(11)
C33 C37 C39 111.0(10)
C36 C37 C39 107.9(10)
C40 C37 C39 107.6(9)
C33 C38 H38A 109.5
C33 C38 H38B 109.5
H38A C38 H38B 109.5
C33 C38 H38C 109.5
H38A C38 H38C 109.5
H38B C38 H38C 109.5
C37 C39 H39A 109.5
C37 C39 H39B 109.5
H39A C39 H39B 109.5
C37 C39 H39C 109.5
H39A C39 H39C 109.5
H39B C39 H39C 109.5
C37 C40 H40A 109.5
C37 C40 H40B 109.5
H40A C40 H40B 109.5
C37 C40 H40C 109.5
H40A C40 H40C 109.5
H40B C40 H40C 109.5
N3 C41 C42 114.4(9)
N3 C41 H41A 108.7
C42 C41 H41A 108.7
N3 C41 H41B 108.7
C42 C41 H41B 108.7
H41A C41 H41B 107.6
C47 C42 C43 117.3(12)
C47 C42 C41 122.1(10)
C43 C42 C41 120.6(12)
C44 C43 C42 122.8(12)
C44 C43 H43 118.6
C42 C43 H43 118.6
C43 C44 C45 118.7(12)
C43 C44 H44 120.7
C45 C44 H44 120.7
C44 C45 C46 119.8(13)
C44 C45 H45 120.1
C46 C45 H45 120.1
C47 C46 C45 121.2(13)
C47 C46 H46 119.4
C45 C46 H46 119.4
C46 C47 C42 120.2(12)
C46 C47 H47 119.9
C42 C47 H47 119.9
C49 C48 N4 113.2(8)
C49 C48 H48A 108.9
N4 C48 H48A 108.9
C49 C48 H48B 108.9
N4 C48 H48B 108.9
H48A C48 H48B 107.8
C54 C49 C50 118.4(10)
C54 C49 C48 122.0(10)
C50 C49 C48 119.4(9)
C51 C50 C49 119.9(10)
C51 C50 H50 120.0
C49 C50 H50 120.0
C52 C51 C50 120.8(10)
C52 C51 H51 119.6
C50 C51 H51 119.6
C53 C52 C51 119.6(10)
C53 C52 H52 120.2
C51 C52 H52 120.2
C52 C53 C54 120.5(10)
C52 C53 H53 119.7
C54 C53 H53 119.7
C49 C54 C53 120.7(10)
C49 C54 H54 119.6
C53 C54 H54 119.6
C56 C55 C62 121.8(9)
C56 C55 Ir2 70.5(6)
C62 C55 Ir2 115.2(6)
C56 C55 H55 119.1
C62 C55 H55 119.1
Ir2 C55 H55 84.6
C55 C56 C57 125.5(9)
C55 C56 Ir2 70.4(6)
C57 C56 Ir2 112.7(6)
C55 C56 H56 117.2
C57 C56 H56 117.2
Ir2 C56 H56 86.8
C58 C57 C56 111.5(9)
C58 C57 H57A 109.3
C56 C57 H57A 109.3
C58 C57 H57B 109.3
C56 C57 H57B 109.3
H57A C57 H57B 108.0
C57 C58 C59 113.0(8)
C57 C58 H58A 109.0
C59 C58 H58A 109.0
C57 C58 H58B 109.0
C59 C58 H58B 109.0
H58A C58 H58B 107.8
C60 C59 C58 122.7(9)
C60 C59 Ir2 71.3(6)
C58 C59 Ir2 112.4(7)
C60 C59 H59 118.6
C58 C59 H59 118.6
Ir2 C59 H59 86.5
C59 C60 C61 125.1(9)
C59 C60 Ir2 72.0(6)
C61 C60 Ir2 109.8(6)
C59 C60 H60 117.5
C61 C60 H60 117.5
Ir2 C60 H60 88.2
C60 C61 C62 112.2(8)
C60 C61 H61A 109.2
C62 C61 H61A 109.2
C60 C61 H61B 109.2
C62 C61 H61B 109.2
H61A C61 H61B 107.9
C55 C62 C61 112.1(8)
C55 C62 H62A 109.2
C61 C62 H62A 109.2
C55 C62 H62B 109.2
C61 C62 H62B 109.2
H62A C62 H62B 107.9
C1 N1 C10 117.4(9)
C1 N1 C2 122.9(10)
C10 N1 C2 119.7(9)
C1 N2 C17 122.1(8)
C1 N2 C5 123.1(9)
C17 N2 C5 114.5(9)
C32 N3 C41 121.0(9)
C32 N3 C33 114.2(9)
C41 N3 C33 122.5(9)
C32 N4 C36 123.4(9)
C32 N4 C48 120.4(8)
C36 N4 C48 115.0(9)
C1 Ir1 C28 92.3(4)
C1 Ir1 C29 88.1(4)
C28 Ir1 C29 38.8(4)
C1 Ir1 C25 161.2(4)
C28 Ir1 C25 81.2(4)
C29 Ir1 C25 97.4(3)
C1 Ir1 C24 160.7(4)
C28 Ir1 C24 89.1(4)
C29 Ir1 C24 81.0(4)
C25 Ir1 C24 37.6(4)
C1 Ir1 Cl1 91.7(3)
C28 Ir1 Cl1 161.5(3)
C29 Ir1 Cl1 159.5(3)
C25 Ir1 Cl1 89.3(2)
C24 Ir1 Cl1 93.0(3)
C32 Ir2 C55 91.0(4)
C32 Ir2 C56 88.2(4)
C55 Ir2 C56 39.1(4)
C32 Ir2 C60 160.6(4)
C55 Ir2 C60 81.5(4)
C56 Ir2 C60 96.9(4)
C32 Ir2 C59 162.0(4)
C55 Ir2 C59 89.8(4)
C56 Ir2 C59 81.1(4)
C60 Ir2 C59 36.8(4)
C32 Ir2 Cl2 92.5(2)
C55 Ir2 Cl2 161.1(3)
C56 Ir2 Cl2 159.5(3)
C60 Ir2 Cl2 89.2(2)
C59 Ir2 Cl2 92.6(3)

loop_
_geom_bond_atom_site_label_1
_geom_bond_atom_site_label_2
_geom_bond_distance
C1 N1 1.301(13)
C1 N2 1.364(14)
C1 Ir1 2.075(9)
C2 C7 1.50(2)
C2 N1 1.520(14)
C2 C6 1.560(18)
C2 C3 1.589(18)
C3 C4 1.489(19)
C3 H3A 0.9900
C3 H3B 0.9900
C4 C5 1.570(18)
C4 H4A 0.9900
C4 H4B 0.9900
C5 N2 1.471(13)
C5 C6 1.498(17)
C5 H5 1.0000
C6 C9 1.418(15)
C6 C8 1.576(16)
C7 H7A 0.9800
C7 H7B 0.9800
C7 H7C 0.9800
C8 H8A 0.9800
C8 H8B 0.9800
C8 H8C 0.9800
C9 H9A 0.9800
C9 H9B 0.9800
C9 H9C 0.9800
C10 N1 1.496(16)
C10 C11 1.508(16)
C10 H10A 0.9900
C10 H10B 0.9900
C11 C16 1.392(16)
C11 C12 1.401(16)
C12 C13 1.411(17)
C12 H12 0.9500
C13 C14 1.354(19)
C13 H13 0.9500
C14 C15 1.420(18)
C14 H14 0.9500
C15 C16 1.389(16)
C15 H15 0.9500
C16 H16 0.9500
C17 N2 1.426(13)
C17 C18 1.522(16)
C17 H17A 0.9900
C17 H17B 0.9900
C18 C19 1.385(15)
C18 C23 1.400(17)
C19 C20 1.370(17)
C19 H19 0.9500
C20 C21 1.415(18)
C20 H20 0.9500
C21 C22 1.379(17)
C21 H21 0.9500
C22 C23 1.382(17)
C22 H22 0.9500
C23 H23 0.9500
C24 C25 1.403(15)
C24 C31 1.486(14)
C24 Ir1 2.184(10)
C24 H24 0.9500
C25 C26 1.468(13)
C25 Ir1 2.173(8)
C25 H25 0.9500
C26 C27 1.549(13)
C26 H26A 0.9900
C26 H26B 0.9900
C27 C28 1.537(13)
C27 H27A 0.9900
C27 H27B 0.9900
C28 C29 1.399(14)
C28 Ir1 2.098(9)
C28 H28 0.9500
C29 C30 1.498(14)
C29 Ir1 2.113(9)
C29 H29 0.9500
C30 C31 1.546(14)
C30 H30A 0.9900
C30 H30B 0.9900
C31 H31A 0.9900
C31 H31B 0.9900
C32 N4 1.355(13)
C32 N3 1.362(12)
C32 Ir2 2.071(8)
C33 C37 1.456(17)
C33 C38 1.524(16)
C33 C34 1.550(16)
C33 N3 1.647(15)
C34 C35 1.572(17)
C34 H34A 0.9900
C34 H34B 0.9900
C35 C36 1.598(17)
C35 H35A 0.9900
C35 H35B 0.9900
C36 C37 1.461(18)
C36 N4 1.480(12)
C36 H36 1.0000
C37 C40 1.501(15)
C37 C39 1.557(15)
C38 H38A 0.9800
C38 H38B 0.9800
C38 H38C 0.9800
C39 H39A 0.9800
C39 H39B 0.9800
C39 H39C 0.9800
C40 H40A 0.9800
C40 H40B 0.9800
C40 H40C 0.9800
C41 N3 1.425(15)
C41 C42 1.541(16)
C41 H41A 0.9900
C41 H41B 0.9900
C42 C47 1.386(17)
C42 C43 1.388(16)
C43 C44 1.358(18)
C43 H43 0.9500
C44 C45 1.36(2)
C44 H44 0.9500
C45 C46 1.39(2)
C45 H45 0.9500
C46 C47 1.347(19)
C46 H46 0.9500
C47 H47 0.9500
C48 C49 1.477(14)
C48 N4 1.491(13)
C48 H48A 0.9900
C48 H48B 0.9900
C49 C54 1.392(14)
C49 C50 1.405(15)
C50 C51 1.401(13)
C50 H50 0.9500
C51 C52 1.388(14)
C51 H51 0.9500
C52 C53 1.366(16)
C52 H52 0.9500
C53 C54 1.409(14)
C53 H53 0.9500
C54 H54 0.9500
C55 C56 1.411(13)
C55 C62 1.521(13)
C55 Ir2 2.108(8)
C55 H55 0.9500
C56 C57 1.537(14)
C56 Ir2 2.110(10)
C56 H56 0.9500
C57 C58 1.531(14)
C57 H57A 0.9900
C57 H57B 0.9900
C58 C59 1.536(15)
C58 H58A 0.9900
C58 H58B 0.9900
C59 C60 1.377(15)
C59 Ir2 2.186(10)
C59 H59 0.9500
C60 C61 1.534(14)
C60 Ir2 2.177(9)
C60 H60 0.9500
C61 C62 1.551(13)
C61 H61A 0.9900
C61 H61B 0.9900
C62 H62A 0.9900
C62 H62B 0.9900
Cl1 Ir1 2.367(2)
Cl2 Ir2 2.359(2)
